data_4038924
loop_
_publ_author_name
'Eaton, Mary C.'
'Knight, Brian J.'
'Brahmi, Robin'
'Ferreira, Ricardo B.'
'Catalano, Vincent J.'
'Rheingold, Arnold L.'
'Ghiviriga, Ion'
'Murray, Leslie J.'

_publ_section_title
;
 Synthetic Factors Governing Access to Tris(\b-diketimine) Cyclophanes
 versus Tripodal Tri-\b-aminoenones
;
_journal_name_full 'The Journal of Organic Chemistry'
_journal_paper_doi 10.1021/acs.joc.0c01708
_journal_year 2020
_chemical_formula_moiety 'C48 H72 N6, C7 H8'
_chemical_formula_sum 'C55 H80 N6'
_chemical_formula_weight 825.25
_space_group_crystal_system monoclinic
_space_group_IT_number 14
_space_group_name_Hall '-P 2ybc'
_space_group_name_H-M_alt 'P 1 21/c 1'
_atom_sites_solution_hydrogens geom
_audit_creation_date 2015-12-22
_audit_creation_method
;
Olex2 1.2-beta
(compiled 2015.11.10 svn.r3248 for OlexSys, GUI svn.r5133)
;
_cell_angle_alpha 90
_cell_angle_beta 92.290(2)
_cell_angle_gamma 90
_cell_formula_units_Z 8
_cell_length_a 18.7848(18)
_cell_length_b 30.833(3)
_cell_length_c 16.9686(18)
_cell_measurement_reflns_used 9972
_cell_measurement_temperature 100
_cell_measurement_theta_max 26.809
_cell_measurement_theta_min 2.27
_cell_volume 9820.2(17)
_computing_cell_refinement 'SAINT v8.34A (Bruker, 2013)'
_computing_data_collection 'APEX2 v2013.6-2 (Bruker, 2013)'
_computing_data_reduction 'SAINT v8.34A (Bruker, 2013)'
_computing_molecular_graphics 'Olex2 (Dolomanov et al., 2009)'
_computing_publication_material 'Olex2 (Dolomanov et al., 2009)'
_computing_structure_refinement 'XL (Sheldrick, 2008)'
_computing_structure_solution 'XM (Sheldrick, 2008)'
_diffrn_ambient_temperature 100.0
_diffrn_detector 'Bruker APEX-II CCD'
_diffrn_detector_area_resol_mean 7.9
_diffrn_detector_type 'CCD Area Detector'
_diffrn_measured_fraction_theta_full 0.999
_diffrn_measured_fraction_theta_max 0.998
_diffrn_measurement_device 'Kappa Four-Circle Diffractometer'
_diffrn_measurement_device_type 'Bruker APEX II Ultra'
_diffrn_measurement_method '\f and \w scans'
_diffrn_radiation_monochromator 'Double Bounce Multilayer Mirrors'
_diffrn_radiation_probe x-ray
_diffrn_radiation_type MoK\a
_diffrn_radiation_wavelength 0.71073
_diffrn_reflns_av_R_equivalents 0.0481
_diffrn_reflns_av_unetI/netI 0.0458
_diffrn_reflns_Laue_measured_fraction_full 0.999
_diffrn_reflns_Laue_measured_fraction_max 0.998
_diffrn_reflns_limit_h_max 24
_diffrn_reflns_limit_h_min -24
_diffrn_reflns_limit_k_max 30
_diffrn_reflns_limit_k_min -40
_diffrn_reflns_limit_l_max 21
_diffrn_reflns_limit_l_min -22
_diffrn_reflns_number 89454
_diffrn_reflns_point_group_measured_fraction_full 0.999
_diffrn_reflns_point_group_measured_fraction_max 0.998
_diffrn_reflns_theta_full 25.242
_diffrn_reflns_theta_max 27.518
_diffrn_reflns_theta_min 1.270
_diffrn_source 'Micro Focus Rotating Anode'
_diffrn_source_type 'Bruker TXS'
_diffrn_standards_number 0
_exptl_absorpt_coefficient_mu 0.065
_exptl_absorpt_correction_T_max 0.2080
_exptl_absorpt_correction_T_min 0.1801
_exptl_absorpt_correction_type multi-scan
_exptl_absorpt_process_details
;
SADABS-2014/5 (Bruker,2014/5) was used for absorption correction.
wR2(int) was 0.0822 before and 0.0517 after correction.
The Ratio of minimum to maximum transmission is 0.8659.
The \l/2 correction factor is 0.00150.
;
_exptl_crystal_colour colourless
_exptl_crystal_colour_primary colourless
_exptl_crystal_density_diffrn 1.116
_exptl_crystal_description block
_exptl_crystal_F_000 3616
_exptl_crystal_size_max 0.29
_exptl_crystal_size_mid 0.25
_exptl_crystal_size_min 0.22
_refine_diff_density_max 0.635
_refine_diff_density_min -0.288
_refine_diff_density_rms 0.066
_refine_ls_extinction_method none
_refine_ls_goodness_of_fit_ref 1.033
_refine_ls_hydrogen_treatment constr
_refine_ls_matrix_type full
_refine_ls_number_parameters 1131
_refine_ls_number_reflns 22543
_refine_ls_number_restraints 0
_refine_ls_restrained_S_all 1.033
_refine_ls_R_factor_all 0.1004
_refine_ls_R_factor_gt 0.0663
_refine_ls_shift/su_max 0.001
_refine_ls_shift/su_mean 0.000
_refine_ls_structure_factor_coef Fsqd
_refine_ls_weighting_details 'w=1/[\s^2^(Fo^2^)+(0.1142P)^2^+2.6540P] where P=(Fo^2^+2Fc^2^)/3'
_refine_ls_weighting_scheme calc
_refine_ls_wR_factor_gt 0.1754
_refine_ls_wR_factor_ref 0.2086
_reflns_Friedel_coverage 0.000
_reflns_number_gt 14816
_reflns_number_total 22543
_reflns_threshold_expression 'I > 2\s(I)'
_cod_data_source_file jo0c01708_si_002.cif
_cod_data_source_block murray03_a
_cod_depositor_comments
;
The following automatic conversions were performed:

data item '_diffrn_radiation_probe' value 'X-ray' was changed to
'x-ray' in accordance with the
/home/data/users/saulius/crontab/automatic-downloads/rss-feeds/ACS/lib/dictionaries/cif_core.dic
dictionary named 'cif_core.dic' version 2.4.2 last updated on
2011-04-26.

Automatic conversion script
Id: cif_fix_values 7556 2019-12-06 15:28:31Z antanas 
;
_cod_original_cell_volume 9820.4(17)
_cod_database_code 4038924
_shelx_space_group_comment
;
The symmetry employed for this shelxl refinement is uniquely defined
by the following loop, which should always be used as a source of
symmetry information in preference to the above space-group names.
They are only intended as comments.
;
_shelx_estimated_absorpt_t_max 0.986
_shelx_estimated_absorpt_t_min 0.981
_olex2_refinement_description
;
1. Fixed Uiso
 At 1.2 times of:
  All C(H) groups, All C(H,H) groups, All N(H) groups
 At 1.5 times of:
  All C(H,H,H) groups
2.a Secondary CH2 refined with riding coordinates:
 C83(H00A,H00B), C66(H01U,H01V), C46(H01A,H01B), C95(H01W,H01X), C13(H01C,
 H01D), C45(H01E,H01F), C18(H01G,H01H), C90(H,H01Y), C73(H01Z,HA), C37(H01I,
 H01J), C94(H01,HB), C27(H01K,H01L), C82(H3AA,HC), C75(H4AA,HD), C9(H01M,H01N),
 C48(H01O,H01P), C34(H01Q,H01R), C26(H01S,H01T), C92(H5AA,HE), C58(H7AA,HH),
 C7(H02A,H02B), C55(H8AA,HI), C40(H02F,H02G), C64(H9AA,HJ)
2.b Aromatic/amide H refined with riding coordinates:
 N6(H001), N7(H004), N10(H005), N12(H007), N2(H008), N3(H009), C105(H027),
 C109(H3CA), C106(H032), C102(H033), C108(H034), C107(H035), C101(H03P),
 C99(H03Q), C100(H03R), C98(H03S)
2.c Idealised Me refined as rotating group:
 C91(H6AA,HF,HG), C24(H02C,H02D,H02E), C49(H0BA,HK,HL), C25(H02H,H02I,H02J),
 C47(H02K,H02L,H02M), C89(H1BA,HM,HN), C38(H02N,H02O,H02P), C87(H2BA,HO,HP),
 C74(H3BA,HQ,HR), C77(H4BA,HS,HT), C14(H02Q,H02R,H02S), C81(H5BA,HU,HV),
 C96(H6BA,HW,HX), C8(H02T,H02U,H02V), C33(H02W,H02X,H02Y), C29(H02Z,HY,HZ),
 C54(H4CA,H5CA,H7BA), C93(H6CA,H7CA,H8BA), C39(H02,H8CA,H9CA), C31(H0AA,H0DA,
 H1DA), C1(H1AA,H2DA,H3DA), C6(H2AA,H4DA,H5DA), C59(H6DA,H7DA,H9BA), C52(H0CA,
 H8DA,H9DA), C79(H0EA,H1CA,H1EA), C65(H2CA,H2EA,H3EA), C20(H03A,H03B,H03C),
 C88(H03J,H03K,H03L), C4(H03D,H03E,H03F), C110(H03M,H03N,H03O), C22(H03G,H03H,
 H03I), C103(H03T,H03U,H03V)
;
_shelx_shelxl_version_number 2014/7
_olex2_submission_special_instructions 'No special instructions were received'

loop_
_space_group_symop_operation_xyz
'x, y, z'
'-x, y+1/2, -z+1/2'
'-x, -y, -z'
'x, -y-1/2, z-1/2'

loop_
_atom_site_label
_atom_site_type_symbol
_atom_site_fract_x
_atom_site_fract_y
_atom_site_fract_z
_atom_site_U_iso_or_equiv
_atom_site_adp_type
_atom_site_occupancy
_atom_site_site_symmetry_order
_atom_site_calc_flag
_atom_site_refinement_flags_posn
_atom_site_refinement_flags_adp
_atom_site_refinement_flags_occupancy
_atom_site_disorder_assembly
_atom_site_disorder_group
N001 N 0.13201(8) 0.60038(5) 0.76488(9) 0.0264(3) Uani 1 1 d . . . . .
H001 H 0.1700 0.6016 0.7363 0.032 Uiso 1 1 calc R . . . .
N002 N 0.24007(8) 0.39253(5) 0.72189(9) 0.0249(3) Uani 1 1 d . . . . .
N003 N 0.26994(8) 0.60636(5) 0.75897(9) 0.0238(3) Uani 1 1 d . . . . .
N004 N 0.37793(8) 0.40029(5) 0.72224(9) 0.0244(3) Uani 1 1 d . . . . .
H004 H 0.3388 0.3993 0.7490 0.029 Uiso 1 1 calc R . . . .
N005 N 0.33900(7) 0.50322(5) 1.03642(9) 0.0241(3) Uani 1 1 d . . . . .
H005 H 0.3059 0.4841 1.0232 0.029 Uiso 1 1 calc R . . . .
N006 N 0.42503(8) 0.31558(5) 1.05998(9) 0.0234(3) Uani 1 1 d . . . . .
N007 N 0.29740(8) 0.28498(5) 1.03479(9) 0.0248(3) Uani 1 1 d . . . . .
H007 H 0.3298 0.3042 1.0226 0.030 Uiso 1 1 calc R . . . .
N008 N 0.15634(8) 0.49755(5) 0.44595(9) 0.0261(3) Uani 1 1 d . . . . .
H008 H 0.1896 0.5172 0.4556 0.031 Uiso 1 1 calc R . . . .
N009 N 0.20492(8) 0.71350(5) 0.45129(9) 0.0264(3) Uani 1 1 d . . . . .
H009 H 0.1721 0.6950 0.4652 0.032 Uiso 1 1 calc R . . . .
N00A N 0.28557(8) 0.52552(5) 0.41952(9) 0.0255(3) Uani 1 1 d . . . . .
N00B N 0.07472(8) 0.68515(5) 0.43074(9) 0.0261(3) Uani 1 1 d . . . . .
N00C N 0.21019(8) 0.47236(5) 1.05784(9) 0.0259(3) Uani 1 1 d . . . . .
C00D C 0.42102(8) 0.45694(6) 0.96364(10) 0.0202(4) Uani 1 1 d . . . . .
C00E C 0.27287(10) 0.60620(6) 0.83621(11) 0.0248(4) Uani 1 1 d . . . . .
C00F C 0.42039(8) 0.44935(6) 0.88161(10) 0.0204(4) Uani 1 1 d . . . . .
C00G C 0.20852(9) 0.33983(6) 0.88166(11) 0.0236(4) Uani 1 1 d . . . . .
C00H C 0.04961(9) 0.62686(6) 0.58419(10) 0.0221(4) Uani 1 1 d . . . . .
C00I C 0.29840(9) 0.65639(6) 0.59861(10) 0.0232(4) Uani 1 1 d . . . . .
C00J C 0.45714(8) 0.38240(6) 0.98861(10) 0.0208(4) Uani 1 1 d . . . . .
C00K C 0.45352(8) 0.37414(6) 0.90683(10) 0.0201(4) Uani 1 1 d . . . . .
C00L C 0.43806(9) 0.40787(6) 0.85416(10) 0.0210(4) Uani 1 1 d . . . . .
C00M C 0.44060(8) 0.42374(6) 1.01705(10) 0.0207(4) Uani 1 1 d . . . . .
C00N C 0.04212(8) 0.61897(6) 0.50240(10) 0.0225(4) Uani 1 1 d . . . . .
C00O C 0.17065(9) 0.40774(6) 0.98237(11) 0.0258(4) Uani 1 1 d . . . . .
C00P C 0.21082(9) 0.33361(6) 0.96365(10) 0.0228(4) Uani 1 1 d . . . . .
C00Q C 0.37116(10) 0.40114(6) 0.64329(10) 0.0247(4) Uani 1 1 d . . . . .
C00R C 0.08437(9) 0.55161(6) 0.60571(10) 0.0227(4) Uani 1 1 d . . . . .
C00S C 0.23973(10) 0.39487(6) 0.64440(11) 0.0256(4) Uani 1 1 d . . . . .
C00T C 0.22979(10) 0.46640(6) 0.34849(11) 0.0269(4) Uani 1 1 d . . . . .
C00U C 0.33788(9) 0.58217(6) 0.57652(11) 0.0245(4) Uani 1 1 d . . . . .
C00V C 0.30459(10) 0.40015(6) 0.60363(11) 0.0274(4) Uani 1 1 d . . . . .
C00W C 0.44592(9) 0.40094(6) 0.76629(10) 0.0246(4) Uani 1 1 d . . . . .
H00A H 0.4758 0.4244 0.7455 0.030 Uiso 1 1 calc R . . . .
H00B H 0.4708 0.3731 0.7580 0.030 Uiso 1 1 calc R . . . .
C00X C 0.06768(9) 0.59270(6) 0.63529(10) 0.0222(4) Uani 1 1 d . . . . .
C00Y C 0.16609(9) 0.41385(6) 0.90026(11) 0.0267(4) Uani 1 1 d . . . . .
C00Z C 0.20906(10) 0.60267(7) 0.88038(11) 0.0292(4) Uani 1 1 d . . . . .
C010 C 0.07897(8) 0.54415(6) 0.52406(10) 0.0225(4) Uani 1 1 d . . . . .
C011 C 0.40540(9) 0.50180(6) 0.99529(11) 0.0239(4) Uani 1 1 d . . . . .
H01U H 0.4450 0.5108 1.0319 0.029 Uiso 1 1 calc R . . . .
H01V H 0.4028 0.5227 0.9509 0.029 Uiso 1 1 calc R . . . .
C012 C 0.31640(10) 0.25326(6) 1.08656(10) 0.0256(4) Uani 1 1 d . . . . .
C013 C 0.28034(10) 0.69246(6) 0.65517(11) 0.0262(4) Uani 1 1 d . . . . .
H01A H 0.2633 0.6794 0.7043 0.031 Uiso 1 1 calc R . . . .
H01B H 0.2409 0.7100 0.6313 0.031 Uiso 1 1 calc R . . . .
C014 C 0.26171(10) 0.53157(6) 1.13278(11) 0.0269(4) Uani 1 1 d . . . . .
C015 C 0.46548(10) 0.32832(6) 0.87760(11) 0.0267(4) Uani 1 1 d . . . . .
H01W H 0.4348 0.3236 0.8296 0.032 Uiso 1 1 calc R . . . .
H01X H 0.4499 0.3077 0.9182 0.032 Uiso 1 1 calc R . . . .
C016 C 0.29203(9) 0.66318(6) 0.51675(10) 0.0232(4) Uani 1 1 d . . . . .
C017 C 0.14176(10) 0.60008(6) 0.84438(11) 0.0284(4) Uani 1 1 d . . . . .
C018 C 0.32954(9) 0.58898(6) 0.49449(11) 0.0249(4) Uani 1 1 d . . . . .
C019 C 0.32256(9) 0.61618(6) 0.62831(10) 0.0230(4) Uani 1 1 d . . . . .
C01A C 0.16763(9) 0.46758(6) 0.39063(11) 0.0247(4) Uani 1 1 d . . . . .
C01B C 0.03889(10) 0.67253(6) 0.61510(12) 0.0290(4) Uani 1 1 d . . . . .
H01C H 0.0534 0.6934 0.5744 0.035 Uiso 1 1 calc R . . . .
H01D H 0.0710 0.6768 0.6621 0.035 Uiso 1 1 calc R . . . .
C01C C 0.32501(9) 0.53198(6) 1.09352(11) 0.0242(4) Uani 1 1 d . . . . .
C01D C 0.30624(9) 0.62910(6) 0.46461(10) 0.0235(4) Uani 1 1 d . . . . .
C01E C 0.18585(10) 0.74556(6) 0.40058(11) 0.0283(4) Uani 1 1 d . . . . .
C01F C 0.27705(9) 0.70810(6) 0.48406(11) 0.0263(4) Uani 1 1 d . . . . .
H01E H 0.2855 0.7296 0.5267 0.032 Uiso 1 1 calc R . . . .
H01F H 0.3110 0.7143 0.4424 0.032 Uiso 1 1 calc R . . . .
C01G C 0.06261(10) 0.59887(7) 0.72373(10) 0.0267(4) Uani 1 1 d . . . . .
H01G H 0.0368 0.6262 0.7337 0.032 Uiso 1 1 calc R . . . .
H01H H 0.0346 0.5747 0.7453 0.032 Uiso 1 1 calc R . . . .
C01H C 0.05643(9) 0.57760(6) 0.47240(10) 0.0224(4) Uani 1 1 d . . . . .
C01I C 0.19274(9) 0.36785(6) 1.01424(11) 0.0241(4) Uani 1 1 d . . . . .
C01J C 0.39752(10) 0.48495(6) 0.82453(11) 0.0259(4) Uani 1 1 d . . . . .
H01Y H 0.4101 0.4766 0.7705 0.031 Uiso 1 1 calc R . . . .
H H 0.4236 0.5120 0.8386 0.031 Uiso 1 1 calc R . . . .
C01K C 0.43984(10) 0.43204(6) 1.10517(10) 0.0262(4) Uani 1 1 d . . . . .
H01Z H 0.4405 0.4637 1.1151 0.031 Uiso 1 1 calc R . . . .
HA H 0.4831 0.4193 1.1312 0.031 Uiso 1 1 calc R . . . .
C01L C 0.18419(9) 0.37959(6) 0.84990(11) 0.0258(4) Uani 1 1 d . . . . .
C01M C 0.36432(9) 0.53850(6) 0.60720(12) 0.0296(4) Uani 1 1 d . . . . .
H01I H 0.3480 0.5156 0.5699 0.036 Uiso 1 1 calc R . . . .
H01J H 0.3429 0.5326 0.6585 0.036 Uiso 1 1 calc R . . . .
C01N C 0.23221(10) 0.30407(6) 0.82741(11) 0.0282(4) Uani 1 1 d . . . . .
H01 H 0.2722 0.2882 0.8540 0.034 Uiso 1 1 calc R . . . .
HB H 0.2505 0.3175 0.7792 0.034 Uiso 1 1 calc R . . . .
C01O C 0.43685(10) 0.28456(6) 1.11140(10) 0.0247(4) Uani 1 1 d . . . . .
C01P C 0.09202(9) 0.49945(6) 0.49108(11) 0.0264(4) Uani 1 1 d . . . . .
H01K H 0.0962 0.4784 0.5351 0.032 Uiso 1 1 calc R . . . .
H01L H 0.0506 0.4909 0.4567 0.032 Uiso 1 1 calc R . . . .
C01Q C 0.48204(9) 0.34644(6) 1.04463(10) 0.0237(4) Uani 1 1 d . . . . .
H3AA H 0.5223 0.3308 1.0216 0.028 Uiso 1 1 calc R . . . .
HC H 0.4995 0.3594 1.0951 0.028 Uiso 1 1 calc R . . . .
C01R C 0.22626(9) 0.28907(6) 0.99818(11) 0.0266(4) Uani 1 1 d . . . . .
H4AA H 0.1907 0.2826 1.0381 0.032 Uiso 1 1 calc R . . . .
HD H 0.2205 0.2672 0.9557 0.032 Uiso 1 1 calc R . . . .
C01S C 0.05007(10) 0.56948(7) 0.38399(11) 0.0291(4) Uani 1 1 d . . . . .
H01M H 0.0057 0.5831 0.3623 0.035 Uiso 1 1 calc R . . . .
H01N H 0.0467 0.5379 0.3742 0.035 Uiso 1 1 calc R . . . .
C01T C 0.33611(9) 0.61112(7) 0.71676(11) 0.0263(4) Uani 1 1 d . . . . .
H01O H 0.3665 0.5853 0.7270 0.032 Uiso 1 1 calc R . . . .
H01P H 0.3624 0.6368 0.7374 0.032 Uiso 1 1 calc R . . . .
C01U C 0.38228(10) 0.25258(6) 1.12610(11) 0.0269(4) Uani 1 1 d . . . . .
C01V C 0.28970(10) 0.49422(6) 0.36735(11) 0.0273(4) Uani 1 1 d . . . . .
C01W C 0.34791(9) 0.55300(6) 0.43809(11) 0.0276(4) Uani 1 1 d . . . . .
H01Q H 0.3651 0.5658 0.3888 0.033 Uiso 1 1 calc R . . . .
H01R H 0.3867 0.5350 0.4621 0.033 Uiso 1 1 calc R . . . .
C01X C 0.11049(10) 0.51584(6) 0.66110(11) 0.0281(4) Uani 1 1 d . . . . .
H01S H 0.0838 0.4888 0.6488 0.034 Uiso 1 1 calc R . . . .
H01T H 0.1012 0.5241 0.7161 0.034 Uiso 1 1 calc R . . . .
C01Y C 0.17339(10) 0.38395(7) 0.76108(11) 0.0296(4) Uani 1 1 d . . . . .
H5AA H 0.1520 0.3569 0.7396 0.036 Uiso 1 1 calc R . . . .
HE H 0.1395 0.4079 0.7492 0.036 Uiso 1 1 calc R . . . .
C01Z C 0.06205(10) 0.71806(7) 0.38421(11) 0.0299(4) Uani 1 1 d . . . . .
C020 C 0.31731(10) 0.49340(6) 0.82591(12) 0.0301(4) Uani 1 1 d . . . . .
H6AA H 0.3045 0.5170 0.7894 0.045 Uiso 1 1 calc GR . . . .
HF H 0.3046 0.5015 0.8794 0.045 Uiso 1 1 calc GR . . . .
HG H 0.2914 0.4671 0.8098 0.045 Uiso 1 1 calc GR . . . .
C021 C 0.19608(10) 0.36070(7) 1.10304(11) 0.0304(4) Uani 1 1 d . . . . .
H7AA H 0.2106 0.3881 1.1294 0.037 Uiso 1 1 calc R . . . .
HH H 0.2331 0.3387 1.1162 0.037 Uiso 1 1 calc R . . . .
C022 C 0.20292(9) 0.50311(6) 1.11041(11) 0.0276(4) Uani 1 1 d . . . . .
C023 C 0.01667(9) 0.65548(6) 0.44890(11) 0.0264(4) Uani 1 1 d . . . . .
H02A H -0.0040 0.6432 0.3992 0.032 Uiso 1 1 calc R . . . .
H02B H -0.0213 0.6719 0.4747 0.032 Uiso 1 1 calc R . . . .
C024 C 0.34326(10) 0.60993(7) 0.88188(12) 0.0341(5) Uani 1 1 d . . . . .
H02C H 0.3797 0.5936 0.8548 0.051 Uiso 1 1 calc GR . . . .
H02D H 0.3385 0.5982 0.9350 0.051 Uiso 1 1 calc GR . . . .
H02E H 0.3573 0.6405 0.8855 0.051 Uiso 1 1 calc GR . . . .
C025 C 0.14948(9) 0.44397(6) 1.03681(12) 0.0296(4) Uani 1 1 d . . . . .
H8AA H 0.1111 0.4614 1.0106 0.035 Uiso 1 1 calc R . . . .
HI H 0.1306 0.4314 1.0854 0.035 Uiso 1 1 calc R . . . .
C026 C 0.29556(10) 0.63603(7) 0.37614(11) 0.0290(4) Uani 1 1 d . . . . .
H02F H 0.2574 0.6578 0.3669 0.035 Uiso 1 1 calc R . . . .
H02G H 0.2790 0.6085 0.3518 0.035 Uiso 1 1 calc R . . . .
C027 C 0.40228(11) 0.21056(7) 0.91443(13) 0.0358(5) Uani 1 1 d . . . . .
H027 H 0.3877 0.2328 0.9489 0.043 Uiso 1 1 calc R . . . .
C028 C 0.14067(10) 0.45714(7) 0.86680(13) 0.0350(5) Uani 1 1 d . . . . .
H9AA H 0.1633 0.4622 0.8160 0.042 Uiso 1 1 calc R . . . .
HJ H 0.1562 0.4806 0.9035 0.042 Uiso 1 1 calc R . . . .
C029 C 0.38144(10) 0.56569(7) 1.11270(12) 0.0317(4) Uani 1 1 d . . . . .
H0BA H 0.4157 0.5541 1.1524 0.047 Uiso 1 1 calc GR . . . .
HK H 0.3590 0.5918 1.1334 0.047 Uiso 1 1 calc GR . . . .
HL H 0.4062 0.5731 1.0648 0.047 Uiso 1 1 calc GR . . . .
C02A C 0.11793(11) 0.74822(7) 0.36519(12) 0.0328(5) Uani 1 1 d . . . . .
C02B C 0.19051(10) 0.50758(7) 0.65345(13) 0.0320(4) Uani 1 1 d . . . . .
H02H H 0.1998 0.4995 0.5990 0.048 Uiso 1 1 calc GR . . . .
H02I H 0.2057 0.4840 0.6890 0.048 Uiso 1 1 calc GR . . . .
H02J H 0.2171 0.5340 0.6675 0.048 Uiso 1 1 calc GR . . . .
C02C C 0.34328(11) 0.72243(7) 0.67591(12) 0.0342(5) Uani 1 1 d . . . . .
H02K H 0.3588 0.7368 0.6280 0.051 Uiso 1 1 calc GR . . . .
H02L H 0.3827 0.7053 0.6993 0.051 Uiso 1 1 calc GR . . . .
H02M H 0.3286 0.7444 0.7138 0.051 Uiso 1 1 calc GR . . . .
C02D C 0.17057(10) 0.39097(7) 0.59606(12) 0.0347(5) Uani 1 1 d . . . . .
H1BA H 0.1560 0.3605 0.5934 0.052 Uiso 1 1 calc GR . . . .
HM H 0.1774 0.4019 0.5426 0.052 Uiso 1 1 calc GR . . . .
HN H 0.1336 0.4080 0.6208 0.052 Uiso 1 1 calc GR . . . .
C02E C 0.44543(10) 0.53619(7) 0.61785(13) 0.0362(5) Uani 1 1 d . . . . .
H02N H 0.4671 0.5430 0.5677 0.054 Uiso 1 1 calc GR . . . .
H02O H 0.4595 0.5069 0.6346 0.054 Uiso 1 1 calc GR . . . .
H02P H 0.4617 0.5572 0.6580 0.054 Uiso 1 1 calc GR . . . .
C02F C 0.43851(11) 0.40259(7) 0.59772(11) 0.0345(5) Uani 1 1 d . . . . .
H2BA H 0.4554 0.4326 0.5947 0.052 Uiso 1 1 calc GR . . . .
HO H 0.4287 0.3914 0.5443 0.052 Uiso 1 1 calc GR . . . .
HP H 0.4752 0.3847 0.6245 0.052 Uiso 1 1 calc GR . . . .
C02G C 0.37358(10) 0.41216(7) 1.14021(11) 0.0325(5) Uani 1 1 d . . . . .
H3BA H 0.3309 0.4262 1.1170 0.049 Uiso 1 1 calc GR . . . .
HQ H 0.3754 0.4165 1.1975 0.049 Uiso 1 1 calc GR . . . .
HR H 0.3720 0.3810 1.1286 0.049 Uiso 1 1 calc GR . . . .
C02H C 0.46799(11) 0.19052(7) 0.92750(12) 0.0361(5) Uani 1 1 d . . . . .
C02I C 0.26208(11) 0.21788(7) 1.09667(13) 0.0367(5) Uani 1 1 d . . . . .
H4BA H 0.2252 0.2281 1.1314 0.055 Uiso 1 1 calc GR . . . .
HS H 0.2855 0.1923 1.1200 0.055 Uiso 1 1 calc GR . . . .
HT H 0.2402 0.2102 1.0451 0.055 Uiso 1 1 calc GR . . . .
C02J C -0.03744(11) 0.68354(7) 0.63755(13) 0.0373(5) Uani 1 1 d . . . . .
H02Q H -0.0700 0.6794 0.5916 0.056 Uiso 1 1 calc GR . . . .
H02R H -0.0395 0.7138 0.6550 0.056 Uiso 1 1 calc GR . . . .
H02S H -0.0515 0.6644 0.6804 0.056 Uiso 1 1 calc GR . . . .
C02K C 0.50812(11) 0.28057(7) 1.15664(13) 0.0374(5) Uani 1 1 d . . . . .
H5BA H 0.5464 0.2898 1.1229 0.056 Uiso 1 1 calc GR . . . .
HU H 0.5159 0.2503 1.1725 0.056 Uiso 1 1 calc GR . . . .
HV H 0.5080 0.2990 1.2037 0.056 Uiso 1 1 calc GR . . . .
C02L C 0.54211(11) 0.31762(7) 0.85857(13) 0.0366(5) Uani 1 1 d . . . . .
H6BA H 0.5587 0.3382 0.8193 0.055 Uiso 1 1 calc GR . . . .
HW H 0.5443 0.2881 0.8375 0.055 Uiso 1 1 calc GR . . . .
HX H 0.5725 0.3197 0.9067 0.055 Uiso 1 1 calc GR . . . .
C02M C 0.11373(11) 0.58776(7) 0.34119(12) 0.0363(5) Uani 1 1 d . . . . .
H02T H 0.1057 0.5840 0.2842 0.054 Uiso 1 1 calc GR . . . .
H02U H 0.1571 0.5723 0.3586 0.054 Uiso 1 1 calc GR . . . .
H02V H 0.1191 0.6187 0.3534 0.054 Uiso 1 1 calc GR . . . .
C02N C 0.35804(10) 0.48537(8) 0.32532(14) 0.0394(5) Uani 1 1 d . . . . .
H02W H 0.3528 0.4954 0.2706 0.059 Uiso 1 1 calc GR . . . .
H02X H 0.3679 0.4542 0.3261 0.059 Uiso 1 1 calc GR . . . .
H02Y H 0.3976 0.5009 0.3522 0.059 Uiso 1 1 calc GR . . . .
C02O C 0.10998(11) 0.43390(7) 0.37614(13) 0.0364(5) Uani 1 1 d . . . . .
H02Z H 0.0874 0.4274 0.4258 0.055 Uiso 1 1 calc GR . . . .
HY H 0.1311 0.4074 0.3554 0.055 Uiso 1 1 calc GR . . . .
HZ H 0.0741 0.4451 0.3378 0.055 Uiso 1 1 calc GR . . . .
C02P C 0.13309(11) 0.51069(8) 1.14964(14) 0.0428(6) Uani 1 1 d . . . . .
H7BA H 0.0947 0.4956 1.1199 0.064 Uiso 1 1 calc GR . . . .
H4CA H 0.1229 0.5418 1.1507 0.064 Uiso 1 1 calc GR . . . .
H5CA H 0.1364 0.4995 1.2037 0.064 Uiso 1 1 calc GR . . . .
C02Q C 0.17370(12) 0.27138(7) 0.80307(13) 0.0405(5) Uani 1 1 d . . . . .
H8BA H 0.1355 0.2863 0.7730 0.061 Uiso 1 1 calc GR . . . .
H6CA H 0.1544 0.2583 0.8504 0.061 Uiso 1 1 calc GR . . . .
H7CA H 0.1939 0.2486 0.7704 0.061 Uiso 1 1 calc GR . . . .
C02R C 0.36210(11) 0.65123(8) 0.33448(12) 0.0399(5) Uani 1 1 d . . . . .
H02 H 0.3499 0.6565 0.2786 0.060 Uiso 1 1 calc GR . . . .
H8CA H 0.3990 0.6288 0.3391 0.060 Uiso 1 1 calc GR . . . .
H9CA H 0.3800 0.6781 0.3591 0.060 Uiso 1 1 calc GR . . . .
C02S C 0.23625(12) 0.43353(8) 0.28305(13) 0.0407(5) Uani 1 1 d . . . . .
H0AA H 0.2619 0.4079 0.3034 0.061 Uiso 1 1 calc GR . . . .
H0DA H 0.2624 0.4464 0.2400 0.061 Uiso 1 1 calc GR . . . .
H1DA H 0.1886 0.4249 0.2633 0.061 Uiso 1 1 calc GR . . . .
C02T C 0.24236(12) 0.77915(7) 0.38562(13) 0.0386(5) Uani 1 1 d . . . . .
H1AA H 0.2686 0.7859 0.4352 0.058 Uiso 1 1 calc GR . . . .
H2DA H 0.2197 0.8056 0.3645 0.058 Uiso 1 1 calc GR . . . .
H3DA H 0.2754 0.7678 0.3475 0.058 Uiso 1 1 calc GR . . . .
C02U C 0.48679(11) 0.15747(7) 0.87553(14) 0.0395(5) Uani 1 1 d . . . . .
H3CA H 0.5311 0.1429 0.8832 0.047 Uiso 1 1 calc R . . . .
C02V C -0.01232(12) 0.72594(8) 0.34912(15) 0.0461(6) Uani 1 1 d . . . . .
H2AA H -0.0213 0.7064 0.3043 0.069 Uiso 1 1 calc GR . . . .
H4DA H -0.0164 0.7561 0.3312 0.069 Uiso 1 1 calc GR . . . .
H5DA H -0.0473 0.7204 0.3892 0.069 Uiso 1 1 calc GR . . . .
C02W C 0.12513(12) 0.34562(8) 1.13568(13) 0.0427(5) Uani 1 1 d . . . . .
H9BA H 0.1101 0.3186 1.1097 0.064 Uiso 1 1 calc GR . . . .
H6DA H 0.0888 0.3679 1.1256 0.064 Uiso 1 1 calc GR . . . .
H7DA H 0.1312 0.3408 1.1926 0.064 Uiso 1 1 calc GR . . . .
C02X C 0.25105(12) 0.56326(8) 1.19917(13) 0.0420(5) Uani 1 1 d . . . . .
H0CA H 0.2975 0.5729 1.2208 0.063 Uiso 1 1 calc GR . . . .
H8DA H 0.2247 0.5491 1.2407 0.063 Uiso 1 1 calc GR . . . .
H9DA H 0.2240 0.5884 1.1790 0.063 Uiso 1 1 calc GR . . . .
C02Y C 0.39923(12) 0.21872(7) 1.18862(13) 0.0382(5) Uani 1 1 d . . . . .
H1CA H 0.3563 0.2017 1.1982 0.057 Uiso 1 1 calc GR . . . .
H0EA H 0.4156 0.2331 1.2376 0.057 Uiso 1 1 calc GR . . . .
H1EA H 0.4367 0.1994 1.1706 0.057 Uiso 1 1 calc GR . . . .
C02Z C 0.05959(11) 0.45942(8) 0.85363(14) 0.0422(5) Uani 1 1 d . . . . .
H2CA H 0.0443 0.4385 0.8130 0.063 Uiso 1 1 calc GR . . . .
H2EA H 0.0459 0.4887 0.8365 0.063 Uiso 1 1 calc GR . . . .
H3EA H 0.0367 0.4526 0.9030 0.063 Uiso 1 1 calc GR . . . .
C030 C 0.12473(13) 0.81004(8) 0.64107(16) 0.0469(6) Uani 1 1 d . . . . .
C031 C 0.07581(11) 0.59676(8) 0.89201(12) 0.0405(5) Uani 1 1 d . . . . .
H03A H 0.0370 0.6132 0.8658 0.061 Uiso 1 1 calc GR . . . .
H03B H 0.0858 0.6086 0.9449 0.061 Uiso 1 1 calc GR . . . .
H03C H 0.0618 0.5663 0.8963 0.061 Uiso 1 1 calc GR . . . .
C032 C 0.35806(12) 0.19814(8) 0.85135(14) 0.0423(5) Uani 1 1 d . . . . .
H032 H 0.3133 0.2122 0.8432 0.051 Uiso 1 1 calc R . . . .
C033 C 0.10376(13) 0.79533(9) 0.56814(15) 0.0515(6) Uani 1 1 d . . . . .
H033 H 0.1365 0.7795 0.5380 0.062 Uiso 1 1 calc R . . . .
C034 C 0.44120(13) 0.14601(8) 0.81332(15) 0.0487(6) Uani 1 1 d . . . . .
H034 H 0.4547 0.1236 0.7786 0.058 Uiso 1 1 calc R . . . .
C035 C 0.37708(13) 0.16619(8) 0.80047(14) 0.0474(6) Uani 1 1 d . . . . .
H035 H 0.3463 0.1582 0.7571 0.057 Uiso 1 1 calc R . . . .
C036 C 0.30064(13) 0.40406(10) 0.51445(13) 0.0532(7) Uani 1 1 d . . . . .
H03J H 0.2708 0.4290 0.4990 0.080 Uiso 1 1 calc GR . . . .
H03K H 0.2798 0.3776 0.4915 0.080 Uiso 1 1 calc GR . . . .
H03L H 0.3487 0.4082 0.4952 0.080 Uiso 1 1 calc GR . . . .
C037 C 0.10074(14) 0.78233(8) 0.30373(15) 0.0512(6) Uani 1 1 d . . . . .
H03D H 0.0689 0.8040 0.3255 0.077 Uiso 1 1 calc GR . . . .
H03E H 0.0773 0.7687 0.2574 0.077 Uiso 1 1 calc GR . . . .
H03F H 0.1448 0.7964 0.2884 0.077 Uiso 1 1 calc GR . . . .
C038 C 0.51685(12) 0.20351(9) 0.99410(14) 0.0487(6) Uani 1 1 d . . . . .
H03M H 0.5341 0.2330 0.9853 0.073 Uiso 1 1 calc GR . . . .
H03N H 0.5574 0.1835 0.9977 0.073 Uiso 1 1 calc GR . . . .
H03O H 0.4913 0.2026 1.0433 0.073 Uiso 1 1 calc GR . . . .
C039 C 0.21628(13) 0.60312(10) 0.96976(13) 0.0575(8) Uani 1 1 d . . . . .
H03G H 0.2370 0.5756 0.9884 0.086 Uiso 1 1 calc GR . . . .
H03H H 0.1692 0.6069 0.9916 0.086 Uiso 1 1 calc GR . . . .
H03I H 0.2473 0.6271 0.9870 0.086 Uiso 1 1 calc GR . . . .
C03A C 0.03507(15) 0.80310(10) 0.53677(17) 0.0651(8) Uani 1 1 d . . . . .
H03P H 0.0225 0.7932 0.4850 0.078 Uiso 1 1 calc R . . . .
C03B C 0.00545(15) 0.83765(11) 0.65089(18) 0.0683(9) Uani 1 1 d . . . . .
H03Q H -0.0291 0.8521 0.6807 0.082 Uiso 1 1 calc R . . . .
C03C C -0.01330(14) 0.82403(10) 0.57785(17) 0.0623(8) Uani 1 1 d . . . . .
H03R H -0.0599 0.8292 0.5560 0.075 Uiso 1 1 calc R . . . .
C03D C 0.07270(17) 0.83153(10) 0.68450(17) 0.0712(9) Uani 1 1 d . . . . .
H03S H 0.0840 0.8417 0.7364 0.085 Uiso 1 1 calc R . . . .
C03E C 0.19762(16) 0.80364(10) 0.6757(2) 0.0846(11) Uani 1 1 d . . . . .
H03T H 0.1980 0.7787 0.7114 0.127 Uiso 1 1 calc GR . . . .
H03U H 0.2125 0.8297 0.7051 0.127 Uiso 1 1 calc GR . . . .
H03V H 0.2306 0.7984 0.6334 0.127 Uiso 1 1 calc GR . . . .

loop_
_atom_site_aniso_label
_atom_site_aniso_U_11
_atom_site_aniso_U_22
_atom_site_aniso_U_33
_atom_site_aniso_U_23
_atom_site_aniso_U_13
_atom_site_aniso_U_12
N001 0.0227(8) 0.0332(10) 0.0233(7) -0.0004(7) 0.0005(6) -0.0005(7)
N002 0.0237(8) 0.0237(9) 0.0274(8) 0.0019(6) 0.0006(6) -0.0003(6)
N003 0.0234(7) 0.0225(8) 0.0254(7) 0.0009(6) -0.0012(6) -0.0004(6)
N004 0.0228(7) 0.0277(9) 0.0226(7) 0.0002(6) 0.0007(6) -0.0003(6)
N005 0.0173(7) 0.0231(8) 0.0320(8) -0.0070(6) 0.0023(6) -0.0007(6)
N006 0.0223(7) 0.0219(8) 0.0259(7) 0.0019(6) 0.0007(6) -0.0002(6)
N007 0.0234(8) 0.0235(9) 0.0275(8) 0.0043(6) 0.0013(6) -0.0011(6)
N008 0.0182(7) 0.0248(9) 0.0354(9) -0.0093(7) 0.0046(6) -0.0018(6)
N009 0.0240(8) 0.0258(9) 0.0293(8) 0.0060(7) 0.0004(6) -0.0015(6)
N00A 0.0215(7) 0.0245(9) 0.0307(8) -0.0027(7) 0.0031(6) -0.0013(6)
N00B 0.0243(8) 0.0251(9) 0.0289(8) 0.0026(7) -0.0006(6) 0.0003(6)
N00C 0.0209(7) 0.0228(9) 0.0341(8) -0.0016(7) 0.0034(6) -0.0012(6)
C00D 0.0150(8) 0.0200(9) 0.0258(8) -0.0036(7) 0.0025(6) -0.0023(7)
C00E 0.0273(9) 0.0183(10) 0.0283(9) -0.0001(7) -0.0054(7) 0.0036(7)
C00F 0.0138(7) 0.0216(10) 0.0259(8) 0.0010(7) 0.0013(6) -0.0016(7)
C00G 0.0162(8) 0.0252(10) 0.0293(9) 0.0011(7) -0.0022(7) -0.0030(7)
C00H 0.0164(8) 0.0233(10) 0.0267(9) -0.0041(7) 0.0006(6) -0.0002(7)
C00I 0.0166(8) 0.0262(10) 0.0269(9) 0.0000(7) -0.0006(7) -0.0045(7)
C00J 0.0144(8) 0.0230(10) 0.0250(8) -0.0011(7) -0.0005(6) -0.0022(7)
C00K 0.0158(8) 0.0198(9) 0.0246(8) -0.0034(7) 0.0016(6) -0.0005(7)
C00L 0.0157(8) 0.0241(10) 0.0234(8) -0.0015(7) 0.0019(6) -0.0021(7)
C00M 0.0143(8) 0.0234(10) 0.0244(8) -0.0027(7) 0.0013(6) -0.0017(7)
C00N 0.0134(8) 0.0282(10) 0.0258(9) -0.0020(7) 0.0011(6) -0.0004(7)
C00O 0.0147(8) 0.0256(10) 0.0375(10) -0.0025(8) 0.0039(7) -0.0041(7)
C00P 0.0162(8) 0.0242(10) 0.0279(9) 0.0009(7) -0.0009(6) -0.0042(7)
C00Q 0.0296(9) 0.0208(10) 0.0238(9) 0.0002(7) 0.0021(7) 0.0014(7)
C00R 0.0155(8) 0.0247(10) 0.0280(9) 0.0005(7) 0.0016(7) -0.0016(7)
C00S 0.0285(9) 0.0189(10) 0.0291(9) 0.0003(7) -0.0046(7) 0.0036(7)
C00T 0.0262(9) 0.0265(11) 0.0281(9) -0.0056(8) 0.0036(7) 0.0027(8)
C00U 0.0159(8) 0.0246(10) 0.0329(9) 0.0014(8) 0.0010(7) -0.0027(7)
C00V 0.0314(10) 0.0267(11) 0.0240(9) 0.0006(8) -0.0015(7) 0.0024(8)
C00W 0.0203(8) 0.0299(11) 0.0239(9) -0.0015(7) 0.0029(7) 0.0013(7)
C00X 0.0143(8) 0.0279(10) 0.0245(8) -0.0011(7) 0.0011(6) -0.0008(7)
C00Y 0.0148(8) 0.0279(11) 0.0374(10) 0.0042(8) 0.0029(7) 0.0000(7)
C00Z 0.0331(10) 0.0309(11) 0.0232(9) 0.0022(8) -0.0020(7) 0.0037(8)
C010 0.0139(8) 0.0240(10) 0.0297(9) -0.0031(7) 0.0032(6) -0.0024(7)
C011 0.0193(8) 0.0221(10) 0.0305(9) -0.0030(7) 0.0042(7) -0.0009(7)
C012 0.0309(10) 0.0212(10) 0.0249(9) 0.0016(7) 0.0040(7) 0.0018(8)
C013 0.0272(9) 0.0246(10) 0.0265(9) -0.0002(8) -0.0024(7) -0.0027(8)
C014 0.0250(9) 0.0278(11) 0.0284(9) -0.0032(8) 0.0049(7) 0.0013(8)
C015 0.0301(10) 0.0237(10) 0.0266(9) -0.0040(8) 0.0027(7) 0.0023(8)
C016 0.0165(8) 0.0254(10) 0.0276(9) 0.0011(7) -0.0006(7) -0.0038(7)
C017 0.0304(10) 0.0286(11) 0.0262(9) 0.0010(8) 0.0004(7) 0.0015(8)
C018 0.0146(8) 0.0288(11) 0.0316(9) -0.0030(8) 0.0028(7) -0.0045(7)
C019 0.0159(8) 0.0257(10) 0.0272(9) 0.0022(7) -0.0015(7) -0.0027(7)
C01A 0.0233(9) 0.0224(10) 0.0283(9) -0.0036(7) 0.0000(7) 0.0008(7)
C01B 0.0274(9) 0.0270(11) 0.0325(10) -0.0071(8) -0.0001(8) 0.0022(8)
C01C 0.0229(9) 0.0212(10) 0.0285(9) -0.0028(7) 0.0003(7) 0.0021(7)
C01D 0.0161(8) 0.0290(11) 0.0255(9) -0.0003(7) 0.0015(6) -0.0055(7)
C01E 0.0331(10) 0.0247(11) 0.0271(9) 0.0029(8) 0.0029(8) -0.0021(8)
C01F 0.0236(9) 0.0278(11) 0.0274(9) 0.0025(8) -0.0014(7) -0.0040(8)
C01G 0.0231(9) 0.0336(11) 0.0233(9) -0.0031(8) 0.0016(7) 0.0010(8)
C01H 0.0140(8) 0.0287(10) 0.0248(9) -0.0048(7) 0.0035(6) -0.0032(7)
C01I 0.0164(8) 0.0274(11) 0.0285(9) -0.0023(8) 0.0022(7) -0.0038(7)
C01J 0.0277(9) 0.0219(10) 0.0281(9) 0.0023(7) 0.0018(7) -0.0019(8)
C01K 0.0270(9) 0.0286(11) 0.0229(9) -0.0049(8) -0.0006(7) 0.0027(8)
C01L 0.0170(8) 0.0306(11) 0.0297(9) 0.0052(8) -0.0009(7) -0.0021(7)
C01M 0.0223(9) 0.0258(11) 0.0406(11) 0.0023(8) 0.0012(8) -0.0010(8)
C01N 0.0294(10) 0.0275(11) 0.0274(9) -0.0006(8) -0.0030(7) -0.0017(8)
C01O 0.0275(9) 0.0250(10) 0.0215(8) -0.0012(7) -0.0008(7) 0.0041(8)
C01P 0.0204(8) 0.0262(10) 0.0330(10) -0.0054(8) 0.0052(7) -0.0019(7)
C01Q 0.0201(8) 0.0248(10) 0.0259(9) -0.0001(7) -0.0027(7) 0.0011(7)
C01R 0.0255(9) 0.0248(10) 0.0291(9) 0.0012(8) -0.0018(7) -0.0039(8)
C01S 0.0271(9) 0.0353(12) 0.0249(9) -0.0051(8) 0.0007(7) 0.0026(8)
C01T 0.0219(9) 0.0288(11) 0.0280(9) 0.0033(8) -0.0023(7) -0.0013(8)
C01U 0.0321(10) 0.0239(10) 0.0249(9) 0.0037(7) 0.0026(7) 0.0042(8)
C01V 0.0230(9) 0.0301(11) 0.0290(9) -0.0008(8) 0.0038(7) 0.0029(8)
C01W 0.0189(8) 0.0314(11) 0.0328(10) -0.0028(8) 0.0044(7) -0.0023(8)
C01X 0.0277(10) 0.0243(11) 0.0323(10) 0.0012(8) 0.0005(8) -0.0023(8)
C01Y 0.0211(9) 0.0375(12) 0.0299(10) 0.0075(8) -0.0019(7) 0.0004(8)
C01Z 0.0292(10) 0.0308(11) 0.0292(9) 0.0027(8) -0.0044(8) 0.0030(8)
C020 0.0297(10) 0.0232(11) 0.0370(10) 0.0032(8) -0.0052(8) 0.0037(8)
C021 0.0276(10) 0.0360(12) 0.0281(9) -0.0017(8) 0.0058(7) -0.0015(8)
C022 0.0210(9) 0.0289(11) 0.0332(10) -0.0004(8) 0.0070(7) 0.0021(8)
C023 0.0193(8) 0.0295(11) 0.0300(9) -0.0004(8) -0.0025(7) -0.0004(7)
C024 0.0320(10) 0.0395(13) 0.0302(10) -0.0007(9) -0.0067(8) 0.0019(9)
C025 0.0194(9) 0.0272(11) 0.0426(11) -0.0031(9) 0.0065(8) -0.0009(8)
C026 0.0247(9) 0.0361(12) 0.0266(9) -0.0017(8) 0.0036(7) -0.0003(8)
C027 0.0361(11) 0.0315(12) 0.0400(11) -0.0067(9) 0.0046(9) 0.0060(9)
C028 0.0244(10) 0.0315(12) 0.0495(12) 0.0123(10) 0.0054(9) 0.0044(8)
C029 0.0278(10) 0.0307(12) 0.0367(10) -0.0117(9) 0.0057(8) -0.0031(8)
C02A 0.0378(11) 0.0269(11) 0.0335(10) 0.0094(8) -0.0024(8) 0.0022(9)
C02B 0.0290(10) 0.0247(11) 0.0420(11) 0.0023(9) -0.0040(8) 0.0029(8)
C02C 0.0340(11) 0.0336(12) 0.0345(10) -0.0046(9) -0.0057(8) -0.0082(9)
C02D 0.0298(10) 0.0409(13) 0.0329(10) -0.0009(9) -0.0072(8) 0.0037(9)
C02E 0.0271(10) 0.0336(12) 0.0477(12) 0.0047(10) 0.0001(9) 0.0044(9)
C02F 0.0316(10) 0.0467(14) 0.0253(9) -0.0006(9) 0.0035(8) 0.0000(9)
C02G 0.0341(10) 0.0382(12) 0.0257(9) 0.0016(8) 0.0086(8) 0.0056(9)
C02H 0.0342(11) 0.0367(13) 0.0376(11) 0.0027(9) 0.0054(9) -0.0035(9)
C02I 0.0406(11) 0.0280(12) 0.0413(11) 0.0086(9) 0.0011(9) -0.0052(9)
C02J 0.0345(11) 0.0362(13) 0.0412(11) -0.0086(9) 0.0030(9) 0.0117(9)
C02K 0.0382(11) 0.0337(12) 0.0392(11) 0.0068(9) -0.0131(9) -0.0008(9)
C02L 0.0382(11) 0.0346(12) 0.0376(11) -0.0013(9) 0.0075(9) 0.0152(9)
C02M 0.0402(12) 0.0411(13) 0.0285(10) 0.0003(9) 0.0112(8) 0.0046(10)
C02N 0.0251(10) 0.0451(14) 0.0487(13) -0.0170(11) 0.0094(9) -0.0006(9)
C02O 0.0315(10) 0.0340(12) 0.0442(12) -0.0155(10) 0.0090(9) -0.0064(9)
C02P 0.0292(11) 0.0455(14) 0.0549(14) -0.0138(11) 0.0159(10) -0.0004(10)
C02Q 0.0457(13) 0.0393(13) 0.0355(11) -0.0033(10) -0.0094(9) -0.0120(10)
C02R 0.0343(11) 0.0516(15) 0.0344(11) 0.0054(10) 0.0092(9) -0.0034(10)
C02S 0.0358(11) 0.0452(14) 0.0420(12) -0.0152(10) 0.0115(9) -0.0043(10)
C02T 0.0407(12) 0.0306(12) 0.0441(12) 0.0114(10) -0.0007(9) -0.0074(9)
C02U 0.0302(11) 0.0390(13) 0.0496(13) -0.0031(10) 0.0030(9) 0.0070(9)
C02V 0.0353(12) 0.0477(15) 0.0541(14) 0.0165(11) -0.0136(10) 0.0026(10)
C02W 0.0404(12) 0.0484(15) 0.0406(12) 0.0033(10) 0.0170(10) -0.0056(10)
C02X 0.0380(12) 0.0472(14) 0.0419(12) -0.0161(10) 0.0143(9) -0.0029(10)
C02Y 0.0421(12) 0.0362(13) 0.0364(11) 0.0134(9) 0.0000(9) 0.0042(10)
C02Z 0.0272(10) 0.0450(14) 0.0547(14) 0.0138(11) 0.0038(9) 0.0096(10)
C030 0.0432(13) 0.0373(14) 0.0593(15) -0.0043(11) -0.0077(11) 0.0000(11)
C031 0.0351(11) 0.0588(16) 0.0277(10) 0.0017(10) 0.0039(8) -0.0018(10)
C032 0.0417(12) 0.0382(14) 0.0468(13) -0.0033(10) -0.0020(10) 0.0048(10)
C033 0.0439(13) 0.0603(17) 0.0509(14) -0.0112(12) 0.0089(11) 0.0143(12)
C034 0.0462(13) 0.0493(16) 0.0504(14) -0.0148(12) 0.0018(11) 0.0021(11)
C035 0.0506(14) 0.0454(15) 0.0455(13) -0.0059(11) -0.0049(11) -0.0019(11)
C036 0.0423(13) 0.088(2) 0.0293(11) 0.0043(12) -0.0029(9) 0.0054(13)
C037 0.0526(14) 0.0480(15) 0.0521(14) 0.0242(12) -0.0102(11) -0.0028(12)
C038 0.0427(13) 0.0585(17) 0.0448(13) -0.0033(12) 0.0029(10) 0.0023(12)
C039 0.0396(13) 0.106(2) 0.0268(11) 0.0053(13) -0.0037(9) 0.0087(14)
C03A 0.0597(17) 0.083(2) 0.0524(16) -0.0034(15) -0.0063(13) 0.0033(16)
C03B 0.0552(17) 0.084(2) 0.0661(18) -0.0064(16) 0.0059(14) 0.0327(16)
C03C 0.0366(13) 0.087(2) 0.0635(17) 0.0228(16) 0.0012(12) 0.0102(14)
C03D 0.084(2) 0.077(2) 0.0507(16) -0.0214(15) -0.0144(15) 0.0191(18)
C03E 0.0589(19) 0.064(2) 0.129(3) -0.001(2) -0.0316(19) 0.0057(16)

loop_
_atom_type_symbol
_atom_type_description
_atom_type_scat_dispersion_real
_atom_type_scat_dispersion_imag
_atom_type_scat_source
C C 0.0033 0.0016 'International Tables Vol C Tables 4.2.6.8 and 6.1.1.4'
H H 0.0000 0.0000 'International Tables Vol C Tables 4.2.6.8 and 6.1.1.4'
N N 0.0061 0.0033 'International Tables Vol C Tables 4.2.6.8 and 6.1.1.4'

loop_
_geom_angle_atom_site_label_1
_geom_angle_atom_site_label_2
_geom_angle_atom_site_label_3
_geom_angle
_geom_angle_site_symmetry_1
_geom_angle_site_symmetry_3
_geom_angle_publ_flag
C017 N001 H001 117.9 . . ?
C017 N001 C01G 124.12(15) . . ?
C01G N001 H001 117.9 . . ?
C00S N002 C01Y 119.53(15) . . ?
C00E N003 C01T 119.11(15) . . ?
C00Q N004 H004 118.0 . . ?
C00Q N004 C00W 124.03(15) . . ?
C00W N004 H004 118.0 . . ?
C011 N005 H005 117.9 . . ?
C01C N005 H005 117.9 . . ?
C01C N005 C011 124.10(15) . . ?
C01O N006 C01Q 119.23(15) . . ?
C012 N007 H007 118.2 . . ?
C012 N007 C01R 123.59(16) . . ?
C01R N007 H007 118.2 . . ?
C01A N008 H008 118.2 . . ?
C01A N008 C01P 123.62(15) . . ?
C01P N008 H008 118.2 . . ?
C01E N009 H009 118.4 . . ?
C01E N009 C01F 123.19(16) . . ?
C01F N009 H009 118.4 . . ?
C01V N00A C01W 120.00(15) . . ?
C01Z N00B C023 119.64(16) . . ?
C022 N00C C025 119.62(15) . . ?
C00F C00D C011 120.43(16) . . ?
C00M C00D C00F 120.44(16) . . ?
C00M C00D C011 119.00(15) . . ?
N003 C00E C00Z 121.16(16) . . ?
N003 C00E C024 120.95(17) . . ?
C00Z C00E C024 117.89(16) . . ?
C00D C00F C01J 120.09(16) . . ?
C00L C00F C00D 119.02(16) . . ?
C00L C00F C01J 120.82(15) . . ?
C00P C00G C01L 119.67(17) . . ?
C00P C00G C01N 120.34(16) . . ?
C01L C00G C01N 119.99(16) . . ?
C00N C00H C01B 119.37(16) . . ?
C00X C00H C00N 119.51(16) . . ?
C00X C00H C01B 121.12(16) . . ?
C016 C00I C013 120.26(17) . . ?
C016 C00I C019 119.94(17) . . ?
C019 C00I C013 119.79(16) . . ?
C00K C00J C01Q 119.01(16) . . ?
C00M C00J C00K 120.01(16) . . ?
C00M C00J C01Q 120.93(15) . . ?
C00J C00K C015 119.21(16) . . ?
C00L C00K C00J 119.80(16) . . ?
C00L C00K C015 120.98(15) . . ?
C00F C00L C00W 119.14(16) . . ?
C00K C00L C00F 120.81(15) . . ?
C00K C00L C00W 119.88(16) . . ?
C00D C00M C01K 119.98(16) . . ?
C00J C00M C00D 119.72(16) . . ?
C00J C00M C01K 120.22(16) . . ?
C00H C00N C023 118.62(16) . . ?
C01H C00N C00H 120.05(17) . . ?
C01H C00N C023 121.31(16) . . ?
C00Y C00O C025 119.95(17) . . ?
C01I C00O C00Y 120.42(17) . . ?
C01I C00O C025 119.61(17) . . ?
C00G C00P C01I 120.16(17) . . ?
C00G C00P C01R 120.30(16) . . ?
C01I C00P C01R 119.31(16) . . ?
N004 C00Q C00V 121.90(17) . . ?
N004 C00Q C02F 117.67(16) . . ?
C00V C00Q C02F 120.43(16) . . ?
C00X C00R C010 119.51(17) . . ?
C00X C00R C01X 120.40(16) . . ?
C010 C00R C01X 120.06(17) . . ?
N002 C00S C00V 121.18(16) . . ?
N002 C00S C02D 120.45(17) . . ?
C00V C00S C02D 118.36(16) . . ?
C01A C00T C01V 122.24(17) . . ?
C01A C00T C02S 119.19(17) . . ?
C01V C00T C02S 118.51(16) . . ?
C018 C00U C01M 119.46(17) . . ?
C019 C00U C018 119.25(17) . . ?
C019 C00U C01M 121.28(17) . . ?
C00Q C00V C00S 122.11(16) . . ?
C00Q C00V C036 119.09(18) . . ?
C00S C00V C036 118.79(17) . . ?
N004 C00W C00L 112.86(14) . . ?
N004 C00W H00A 109.0 . . ?
N004 C00W H00B 109.0 . . ?
C00L C00W H00A 109.0 . . ?
C00L C00W H00B 109.0 . . ?
H00A C00W H00B 107.8 . . ?
C00H C00X C00R 120.73(16) . . ?
C00H C00X C01G 119.68(16) . . ?
C00R C00X C01G 119.35(16) . . ?
C00O C00Y C01L 119.61(17) . . ?
C00O C00Y C028 119.60(18) . . ?
C01L C00Y C028 120.78(18) . . ?
C00E C00Z C039 118.39(17) . . ?
C017 C00Z C00E 122.55(17) . . ?
C017 C00Z C039 119.04(18) . . ?
C00R C010 C01H 120.17(17) . . ?
C00R C010 C01P 120.55(17) . . ?
C01H C010 C01P 119.13(16) . . ?
N005 C011 C00D 112.29(14) . . ?
N005 C011 H01U 109.1 . . ?
N005 C011 H01V 109.1 . . ?
C00D C011 H01U 109.1 . . ?
C00D C011 H01V 109.1 . . ?
H01U C011 H01V 107.9 . . ?
N007 C012 C01U 122.24(17) . . ?
N007 C012 C02I 115.76(17) . . ?
C01U C012 C02I 121.98(17) . . ?
C00I C013 H01A 108.9 . . ?
C00I C013 H01B 108.9 . . ?
C00I C013 C02C 113.46(15) . . ?
H01A C013 H01B 107.7 . . ?
C02C C013 H01A 108.9 . . ?
C02C C013 H01B 108.9 . . ?
C01C C014 C022 122.61(17) . . ?
C01C C014 C02X 119.64(17) . . ?
C022 C014 C02X 117.68(16) . . ?
C00K C015 H01W 108.5 . . ?
C00K C015 H01X 108.5 . . ?
C00K C015 C02L 115.12(16) . . ?
H01W C015 H01X 107.5 . . ?
C02L C015 H01W 108.5 . . ?
C02L C015 H01X 108.5 . . ?
C00I C016 C01D 119.99(17) . . ?
C00I C016 C01F 120.38(17) . . ?
C01D C016 C01F 119.36(16) . . ?
N001 C017 C00Z 121.61(17) . . ?
N001 C017 C031 116.91(17) . . ?
C00Z C017 C031 121.47(17) . . ?
C00U C018 C01W 119.72(17) . . ?
C01D C018 C00U 120.63(17) . . ?
C01D C018 C01W 119.62(16) . . ?
C00I C019 C01T 118.89(16) . . ?
C00U C019 C00I 120.32(16) . . ?
C00U C019 C01T 120.68(17) . . ?
N008 C01A C00T 122.45(17) . . ?
N008 C01A C02O 117.04(16) . . ?
C00T C01A C02O 120.50(16) . . ?
C00H C01B H01C 108.4 . . ?
C00H C01B H01D 108.4 . . ?
C00H C01B C02J 115.38(16) . . ?
H01C C01B H01D 107.5 . . ?
C02J C01B H01C 108.4 . . ?
C02J C01B H01D 108.4 . . ?
N005 C01C C014 122.37(17) . . ?
N005 C01C C029 116.91(16) . . ?
C014 C01C C029 120.71(16) . . ?
C016 C01D C026 119.67(17) . . ?
C018 C01D C016 119.79(16) . . ?
C018 C01D C026 120.54(17) . . ?
N009 C01E C02A 122.29(18) . . ?
N009 C01E C02T 116.02(17) . . ?
C02A C01E C02T 121.68(18) . . ?
N009 C01F C016 113.69(15) . . ?
N009 C01F H01E 108.8 . . ?
N009 C01F H01F 108.8 . . ?
C016 C01F H01E 108.8 . . ?
C016 C01F H01F 108.8 . . ?
H01E C01F H01F 107.7 . . ?
N001 C01G C00X 112.82(14) . . ?
N001 C01G H01G 109.0 . . ?
N001 C01G H01H 109.0 . . ?
C00X C01G H01G 109.0 . . ?
C00X C01G H01H 109.0 . . ?
H01G C01G H01H 107.8 . . ?
C00N C01H C010 119.81(16) . . ?
C00N C01H C01S 119.91(17) . . ?
C010 C01H C01S 120.24(16) . . ?
C00O C01I C00P 119.82(17) . . ?
C00O C01I C021 120.64(17) . . ?
C00P C01I C021 119.52(17) . . ?
C00F C01J H01Y 109.3 . . ?
C00F C01J H 109.3 . . ?
C00F C01J C020 111.59(15) . . ?
H01Y C01J H 108.0 . . ?
C020 C01J H01Y 109.3 . . ?
C020 C01J H 109.3 . . ?
C00M C01K H01Z 109.5 . . ?
C00M C01K HA 109.5 . . ?
C00M C01K C02G 110.82(15) . . ?
H01Z C01K HA 108.1 . . ?
C02G C01K H01Z 109.5 . . ?
C02G C01K HA 109.5 . . ?
C00G C01L C00Y 120.21(17) . . ?
C00G C01L C01Y 119.04(17) . . ?
C00Y C01L C01Y 120.63(17) . . ?
C00U C01M H01I 109.0 . . ?
C00U C01M H01J 109.0 . . ?
C00U C01M C02E 113.10(16) . . ?
H01I C01M H01J 107.8 . . ?
C02E C01M H01I 109.0 . . ?
C02E C01M H01J 109.0 . . ?
C00G C01N H01 108.6 . . ?
C00G C01N HB 108.6 . . ?
C00G C01N C02Q 114.63(16) . . ?
H01 C01N HB 107.6 . . ?
C02Q C01N H01 108.6 . . ?
C02Q C01N HB 108.6 . . ?
N006 C01O C01U 120.63(16) . . ?
N006 C01O C02K 121.23(17) . . ?
C01U C01O C02K 118.14(17) . . ?
N008 C01P C010 112.43(15) . . ?
N008 C01P H01K 109.1 . . ?
N008 C01P H01L 109.1 . . ?
C010 C01P H01K 109.1 . . ?
C010 C01P H01L 109.1 . . ?
H01K C01P H01L 107.9 . . ?
N006 C01Q C00J 112.08(14) . . ?
N006 C01Q H3AA 109.2 . . ?
N006 C01Q HC 109.2 . . ?
C00J C01Q H3AA 109.2 . . ?
C00J C01Q HC 109.2 . . ?
H3AA C01Q HC 107.9 . . ?
N007 C01R C00P 113.65(15) . . ?
N007 C01R H4AA 108.8 . . ?
N007 C01R HD 108.8 . . ?
C00P C01R H4AA 108.8 . . ?
C00P C01R HD 108.8 . . ?
H4AA C01R HD 107.7 . . ?
C01H C01S H01M 109.2 . . ?
C01H C01S H01N 109.2 . . ?
C01H C01S C02M 112.04(16) . . ?
H01M C01S H01N 107.9 . . ?
C02M C01S H01M 109.2 . . ?
C02M C01S H01N 109.2 . . ?
N003 C01T C019 112.38(14) . . ?
N003 C01T H01O 109.1 . . ?
N003 C01T H01P 109.1 . . ?
C019 C01T H01O 109.1 . . ?
C019 C01T H01P 109.1 . . ?
H01O C01T H01P 107.9 . . ?
C012 C01U C01O 122.02(17) . . ?
C012 C01U C02Y 120.63(18) . . ?
C01O C01U C02Y 117.33(17) . . ?
N00A C01V C00T 121.35(16) . . ?
N00A C01V C02N 121.49(17) . . ?
C00T C01V C02N 117.15(17) . . ?
N00A C01W C018 111.00(14) . . ?
N00A C01W H01Q 109.4 . . ?
N00A C01W H01R 109.4 . . ?
C018 C01W H01Q 109.4 . . ?
C018 C01W H01R 109.4 . . ?
H01Q C01W H01R 108.0 . . ?
C00R C01X H01S 109.4 . . ?
C00R C01X H01T 109.4 . . ?
C00R C01X C02B 111.21(16) . . ?
H01S C01X H01T 108.0 . . ?
C02B C01X H01S 109.4 . . ?
C02B C01X H01T 109.4 . . ?
N002 C01Y C01L 112.55(14) . . ?
N002 C01Y H5AA 109.1 . . ?
N002 C01Y HE 109.1 . . ?
C01L C01Y H5AA 109.1 . . ?
C01L C01Y HE 109.1 . . ?
H5AA C01Y HE 107.8 . . ?
N00B C01Z C02A 121.27(17) . . ?
N00B C01Z C02V 120.42(18) . . ?
C02A C01Z C02V 118.31(18) . . ?
C01J C020 H6AA 109.5 . . ?
C01J C020 HF 109.5 . . ?
C01J C020 HG 109.5 . . ?
H6AA C020 HF 109.5 . . ?
H6AA C020 HG 109.5 . . ?
HF C020 HG 109.5 . . ?
C01I C021 H7AA 108.9 . . ?
C01I C021 HH 108.9 . . ?
C01I C021 C02W 113.51(16) . . ?
H7AA C021 HH 107.7 . . ?
C02W C021 H7AA 108.9 . . ?
C02W C021 HH 108.9 . . ?
N00C C022 C014 121.10(16) . . ?
N00C C022 C02P 121.74(17) . . ?
C014 C022 C02P 117.15(17) . . ?
N00B C023 C00N 111.78(14) . . ?
N00B C023 H02A 109.3 . . ?
N00B C023 H02B 109.3 . . ?
C00N C023 H02A 109.3 . . ?
C00N C023 H02B 109.3 . . ?
H02A C023 H02B 107.9 . . ?
C00E C024 H02C 109.5 . . ?
C00E C024 H02D 109.5 . . ?
C00E C024 H02E 109.5 . . ?
H02C C024 H02D 109.5 . . ?
H02C C024 H02E 109.5 . . ?
H02D C024 H02E 109.5 . . ?
N00C C025 C00O 111.56(14) . . ?
N00C C025 H8AA 109.3 . . ?
N00C C025 HI 109.3 . . ?
C00O C025 H8AA 109.3 . . ?
C00O C025 HI 109.3 . . ?
H8AA C025 HI 108.0 . . ?
C01D C026 H02F 108.6 . . ?
C01D C026 H02G 108.6 . . ?
C01D C026 C02R 114.82(16) . . ?
H02F C026 H02G 107.5 . . ?
C02R C026 H02F 108.6 . . ?
C02R C026 H02G 108.6 . . ?
C02H C027 H027 119.9 . . ?
C032 C027 H027 119.9 . . ?
C032 C027 C02H 120.2(2) . . ?
C00Y C028 H9AA 109.0 . . ?
C00Y C028 HJ 109.0 . . ?
C00Y C028 C02Z 112.98(17) . . ?
H9AA C028 HJ 107.8 . . ?
C02Z C028 H9AA 109.0 . . ?
C02Z C028 HJ 109.0 . . ?
C01C C029 H0BA 109.5 . . ?
C01C C029 HK 109.5 . . ?
C01C C029 HL 109.5 . . ?
H0BA C029 HK 109.5 . . ?
H0BA C029 HL 109.5 . . ?
HK C029 HL 109.5 . . ?
C01E C02A C01Z 121.76(17) . . ?
C01E C02A C037 120.51(19) . . ?
C01Z C02A C037 117.72(18) . . ?
C01X C02B H02H 109.5 . . ?
C01X C02B H02I 109.5 . . ?
C01X C02B H02J 109.5 . . ?
H02H C02B H02I 109.5 . . ?
H02H C02B H02J 109.5 . . ?
H02I C02B H02J 109.5 . . ?
C013 C02C H02K 109.5 . . ?
C013 C02C H02L 109.5 . . ?
C013 C02C H02M 109.5 . . ?
H02K C02C H02L 109.5 . . ?
H02K C02C H02M 109.5 . . ?
H02L C02C H02M 109.5 . . ?
C00S C02D H1BA 109.5 . . ?
C00S C02D HM 109.5 . . ?
C00S C02D HN 109.5 . . ?
H1BA C02D HM 109.5 . . ?
H1BA C02D HN 109.5 . . ?
HM C02D HN 109.5 . . ?
C01M C02E H02N 109.5 . . ?
C01M C02E H02O 109.5 . . ?
C01M C02E H02P 109.5 . . ?
H02N C02E H02O 109.5 . . ?
H02N C02E H02P 109.5 . . ?
H02O C02E H02P 109.5 . . ?
C00Q C02F H2BA 109.5 . . ?
C00Q C02F HO 109.5 . . ?
C00Q C02F HP 109.5 . . ?
H2BA C02F HO 109.5 . . ?
H2BA C02F HP 109.5 . . ?
HO C02F HP 109.5 . . ?
C01K C02G H3BA 109.5 . . ?
C01K C02G HQ 109.5 . . ?
C01K C02G HR 109.5 . . ?
H3BA C02G HQ 109.5 . . ?
H3BA C02G HR 109.5 . . ?
HQ C02G HR 109.5 . . ?
C027 C02H C02U 117.8(2) . . ?
C027 C02H C038 121.4(2) . . ?
C02U C02H C038 120.8(2) . . ?
C012 C02I H4BA 109.5 . . ?
C012 C02I HS 109.5 . . ?
C012 C02I HT 109.5 . . ?
H4BA C02I HS 109.5 . . ?
H4BA C02I HT 109.5 . . ?
HS C02I HT 109.5 . . ?
C01B C02J H02Q 109.5 . . ?
C01B C02J H02R 109.5 . . ?
C01B C02J H02S 109.5 . . ?
H02Q C02J H02R 109.5 . . ?
H02Q C02J H02S 109.5 . . ?
H02R C02J H02S 109.5 . . ?
C01O C02K H5BA 109.5 . . ?
C01O C02K HU 109.5 . . ?
C01O C02K HV 109.5 . . ?
H5BA C02K HU 109.5 . . ?
H5BA C02K HV 109.5 . . ?
HU C02K HV 109.5 . . ?
C015 C02L H6BA 109.5 . . ?
C015 C02L HW 109.5 . . ?
C015 C02L HX 109.5 . . ?
H6BA C02L HW 109.5 . . ?
H6BA C02L HX 109.5 . . ?
HW C02L HX 109.5 . . ?
C01S C02M H02T 109.5 . . ?
C01S C02M H02U 109.5 . . ?
C01S C02M H02V 109.5 . . ?
H02T C02M H02U 109.5 . . ?
H02T C02M H02V 109.5 . . ?
H02U C02M H02V 109.5 . . ?
C01V C02N H02W 109.5 . . ?
C01V C02N H02X 109.5 . . ?
C01V C02N H02Y 109.5 . . ?
H02W C02N H02X 109.5 . . ?
H02W C02N H02Y 109.5 . . ?
H02X C02N H02Y 109.5 . . ?
C01A C02O H02Z 109.5 . . ?
C01A C02O HY 109.5 . . ?
C01A C02O HZ 109.5 . . ?
H02Z C02O HY 109.5 . . ?
H02Z C02O HZ 109.5 . . ?
HY C02O HZ 109.5 . . ?
C022 C02P H7BA 109.5 . . ?
C022 C02P H4CA 109.5 . . ?
C022 C02P H5CA 109.5 . . ?
H7BA C02P H4CA 109.5 . . ?
H7BA C02P H5CA 109.5 . . ?
H4CA C02P H5CA 109.5 . . ?
C01N C02Q H8BA 109.5 . . ?
C01N C02Q H6CA 109.5 . . ?
C01N C02Q H7CA 109.5 . . ?
H8BA C02Q H6CA 109.5 . . ?
H8BA C02Q H7CA 109.5 . . ?
H6CA C02Q H7CA 109.5 . . ?
C026 C02R H02 109.5 . . ?
C026 C02R H8CA 109.5 . . ?
C026 C02R H9CA 109.5 . . ?
H02 C02R H8CA 109.5 . . ?
H02 C02R H9CA 109.5 . . ?
H8CA C02R H9CA 109.5 . . ?
C00T C02S H0AA 109.5 . . ?
C00T C02S H0DA 109.5 . . ?
C00T C02S H1DA 109.5 . . ?
H0AA C02S H0DA 109.5 . . ?
H0AA C02S H1DA 109.5 . . ?
H0DA C02S H1DA 109.5 . . ?
C01E C02T H1AA 109.5 . . ?
C01E C02T H2DA 109.5 . . ?
C01E C02T H3DA 109.5 . . ?
H1AA C02T H2DA 109.5 . . ?
H1AA C02T H3DA 109.5 . . ?
H2DA C02T H3DA 109.5 . . ?
C02H C02U H3CA 119.9 . . ?
C034 C02U C02H 120.2(2) . . ?
C034 C02U H3CA 119.9 . . ?
C01Z C02V H2AA 109.5 . . ?
C01Z C02V H4DA 109.5 . . ?
C01Z C02V H5DA 109.5 . . ?
H2AA C02V H4DA 109.5 . . ?
H2AA C02V H5DA 109.5 . . ?
H4DA C02V H5DA 109.5 . . ?
C021 C02W H9BA 109.5 . . ?
C021 C02W H6DA 109.5 . . ?
C021 C02W H7DA 109.5 . . ?
H9BA C02W H6DA 109.5 . . ?
H9BA C02W H7DA 109.5 . . ?
H6DA C02W H7DA 109.5 . . ?
C014 C02X H0CA 109.5 . . ?
C014 C02X H8DA 109.5 . . ?
C014 C02X H9DA 109.5 . . ?
H0CA C02X H8DA 109.5 . . ?
H0CA C02X H9DA 109.5 . . ?
H8DA C02X H9DA 109.5 . . ?
C01U C02Y H1CA 109.5 . . ?
C01U C02Y H0EA 109.5 . . ?
C01U C02Y H1EA 109.5 . . ?
H1CA C02Y H0EA 109.5 . . ?
H1CA C02Y H1EA 109.5 . . ?
H0EA C02Y H1EA 109.5 . . ?
C028 C02Z H2CA 109.5 . . ?
C028 C02Z H2EA 109.5 . . ?
C028 C02Z H3EA 109.5 . . ?
H2CA C02Z H2EA 109.5 . . ?
H2CA C02Z H3EA 109.5 . . ?
H2EA C02Z H3EA 109.5 . . ?
C033 C030 C03D 116.7(2) . . ?
C033 C030 C03E 123.0(3) . . ?
C03D C030 C03E 120.2(3) . . ?
C017 C031 H03A 109.5 . . ?
C017 C031 H03B 109.5 . . ?
C017 C031 H03C 109.5 . . ?
H03A C031 H03B 109.5 . . ?
H03A C031 H03C 109.5 . . ?
H03B C031 H03C 109.5 . . ?
C027 C032 H032 119.2 . . ?
C035 C032 C027 121.6(2) . . ?
C035 C032 H032 119.2 . . ?
C030 C033 H033 119.4 . . ?
C030 C033 C03A 121.2(2) . . ?
C03A C033 H033 119.4 . . ?
C02U C034 H034 119.3 . . ?
C035 C034 C02U 121.5(2) . . ?
C035 C034 H034 119.3 . . ?
C032 C035 H035 120.7 . . ?
C034 C035 C032 118.6(2) . . ?
C034 C035 H035 120.7 . . ?
C00V C036 H03J 109.5 . . ?
C00V C036 H03K 109.5 . . ?
C00V C036 H03L 109.5 . . ?
H03J C036 H03K 109.5 . . ?
H03J C036 H03L 109.5 . . ?
H03K C036 H03L 109.5 . . ?
C02A C037 H03D 109.5 . . ?
C02A C037 H03E 109.5 . . ?
C02A C037 H03F 109.5 . . ?
H03D C037 H03E 109.5 . . ?
H03D C037 H03F 109.5 . . ?
H03E C037 H03F 109.5 . . ?
C02H C038 H03M 109.5 . . ?
C02H C038 H03N 109.5 . . ?
C02H C038 H03O 109.5 . . ?
H03M C038 H03N 109.5 . . ?
H03M C038 H03O 109.5 . . ?
H03N C038 H03O 109.5 . . ?
C00Z C039 H03G 109.5 . . ?
C00Z C039 H03H 109.5 . . ?
C00Z C039 H03I 109.5 . . ?
H03G C039 H03H 109.5 . . ?
H03G C039 H03I 109.5 . . ?
H03H C039 H03I 109.5 . . ?
C033 C03A H03P 119.3 . . ?
C03C C03A C033 121.5(3) . . ?
C03C C03A H03P 119.3 . . ?
C03C C03B H03Q 118.6 . . ?
C03C C03B C03D 122.8(3) . . ?
C03D C03B H03Q 118.6 . . ?
C03A C03C C03B 118.3(3) . . ?
C03A C03C H03R 120.8 . . ?
C03B C03C H03R 120.8 . . ?
C030 C03D H03S 120.3 . . ?
C03B C03D C030 119.4(3) . . ?
C03B C03D H03S 120.3 . . ?
C030 C03E H03T 109.5 . . ?
C030 C03E H03U 109.5 . . ?
C030 C03E H03V 109.5 . . ?
H03T C03E H03U 109.5 . . ?
H03T C03E H03V 109.5 . . ?
H03U C03E H03V 109.5 . . ?

loop_
_geom_bond_atom_site_label_1
_geom_bond_atom_site_label_2
_geom_bond_distance
_geom_bond_site_symmetry_2
_geom_bond_publ_flag
N001 H001 0.8800 . ?
N001 C017 1.354(2) . ?
N001 C01G 1.455(2) . ?
N002 C00S 1.317(2) . ?
N002 C01Y 1.466(2) . ?
N003 C00E 1.310(2) . ?
N003 C01T 1.467(2) . ?
N004 H004 0.8800 . ?
N004 C00Q 1.341(2) . ?
N004 C00W 1.454(2) . ?
N005 H005 0.8800 . ?
N005 C011 1.454(2) . ?
N005 C01C 1.347(2) . ?
N006 C01O 1.308(2) . ?
N006 C01Q 1.464(2) . ?
N007 H007 0.8800 . ?
N007 C012 1.353(2) . ?
N007 C01R 1.456(2) . ?
N008 H008 0.8800 . ?
N008 C01A 1.340(2) . ?
N008 C01P 1.457(2) . ?
N009 H009 0.8800 . ?
N009 C01E 1.350(2) . ?
N009 C01F 1.453(2) . ?
N00A C01V 1.314(2) . ?
N00A C01W 1.469(2) . ?
N00B C01Z 1.302(2) . ?
N00B C023 1.466(2) . ?
N00C C022 1.313(2) . ?
N00C C025 1.470(2) . ?
C00D C00F 1.411(2) . ?
C00D C00M 1.406(2) . ?
C00D C011 1.517(2) . ?
C00E C00Z 1.443(3) . ?
C00E C024 1.510(2) . ?
C00F C00L 1.405(2) . ?
C00F C01J 1.515(2) . ?
C00G C00P 1.403(2) . ?
C00G C01L 1.408(3) . ?
C00G C01N 1.514(3) . ?
C00H C00N 1.411(2) . ?
C00H C00X 1.398(3) . ?
C00H C01B 1.519(3) . ?
C00I C013 1.516(3) . ?
C00I C016 1.405(2) . ?
C00I C019 1.407(3) . ?
C00J C00K 1.410(2) . ?
C00J C00M 1.402(2) . ?
C00J C01Q 1.522(2) . ?
C00K C00L 1.394(2) . ?
C00K C015 1.517(2) . ?
C00L C00W 1.519(2) . ?
C00M C01K 1.518(2) . ?
C00N C01H 1.403(3) . ?
C00N C023 1.512(3) . ?
C00O C00Y 1.405(3) . ?
C00O C01I 1.400(3) . ?
C00O C025 1.513(3) . ?
C00P C01I 1.411(3) . ?
C00P C01R 1.517(3) . ?
C00Q C00V 1.396(3) . ?
C00Q C02F 1.510(3) . ?
C00R C00X 1.403(3) . ?
C00R C010 1.404(2) . ?
C00R C01X 1.518(3) . ?
C00S C00V 1.434(3) . ?
C00S C02D 1.513(3) . ?
C00T C01A 1.394(2) . ?
C00T C01V 1.441(3) . ?
C00T C02S 1.512(3) . ?
C00U C018 1.410(3) . ?
C00U C019 1.405(3) . ?
C00U C01M 1.520(3) . ?
C00V C036 1.517(3) . ?
C00W H00A 0.9900 . ?
C00W H00B 0.9900 . ?
C00X C01G 1.520(2) . ?
C00Y C01L 1.409(3) . ?
C00Y C028 1.520(3) . ?
C00Z C017 1.384(3) . ?
C00Z C039 1.517(3) . ?
C010 C01H 1.408(3) . ?
C010 C01P 1.511(3) . ?
C011 H01U 0.9900 . ?
C011 H01V 0.9900 . ?
C012 C01U 1.384(3) . ?
C012 C02I 1.508(3) . ?
C013 H01A 0.9900 . ?
C013 H01B 0.9900 . ?
C013 C02C 1.531(3) . ?
C014 C01C 1.386(2) . ?
C014 C022 1.449(3) . ?
C014 C02X 1.511(3) . ?
C015 H01W 0.9900 . ?
C015 H01X 0.9900 . ?
C015 C02L 1.524(3) . ?
C016 C01D 1.406(3) . ?
C016 C01F 1.514(3) . ?
C017 C031 1.510(3) . ?
C018 C01D 1.401(3) . ?
C018 C01W 1.514(3) . ?
C019 C01T 1.520(2) . ?
C01A C02O 1.513(3) . ?
C01B H01C 0.9900 . ?
C01B H01D 0.9900 . ?
C01B C02J 1.536(3) . ?
C01C C029 1.511(3) . ?
C01D C026 1.522(2) . ?
C01E C02A 1.391(3) . ?
C01E C02T 1.512(3) . ?
C01F H01E 0.9900 . ?
C01F H01F 0.9900 . ?
C01G H01G 0.9900 . ?
C01G H01H 0.9900 . ?
C01H C01S 1.521(2) . ?
C01I C021 1.522(3) . ?
C01J H01Y 0.9900 . ?
C01J H 0.9900 . ?
C01J C020 1.530(3) . ?
C01K H01Z 0.9900 . ?
C01K HA 0.9900 . ?
C01K C02G 1.529(3) . ?
C01L C01Y 1.519(2) . ?
C01M H01I 0.9900 . ?
C01M H01J 0.9900 . ?
C01M C02E 1.529(3) . ?
C01N H01 0.9900 . ?
C01N HB 0.9900 . ?
C01N C02Q 1.536(3) . ?
C01O C01U 1.451(3) . ?
C01O C02K 1.521(3) . ?
C01P H01K 0.9900 . ?
C01P H01L 0.9900 . ?
C01Q H3AA 0.9900 . ?
C01Q HC 0.9900 . ?
C01R H4AA 0.9900 . ?
C01R HD 0.9900 . ?
C01S H01M 0.9900 . ?
C01S H01N 0.9900 . ?
C01S C02M 1.531(3) . ?
C01T H01O 0.9900 . ?
C01T H01P 0.9900 . ?
C01U C02Y 1.513(3) . ?
C01V C02N 1.518(2) . ?
C01W H01Q 0.9900 . ?
C01W H01R 0.9900 . ?
C01X H01S 0.9900 . ?
C01X H01T 0.9900 . ?
C01X C02B 1.535(3) . ?
C01Y H5AA 0.9900 . ?
C01Y HE 0.9900 . ?
C01Z C02A 1.448(3) . ?
C01Z C02V 1.516(3) . ?
C020 H6AA 0.9800 . ?
C020 HF 0.9800 . ?
C020 HG 0.9800 . ?
C021 H7AA 0.9900 . ?
C021 HH 0.9900 . ?
C021 C02W 1.536(3) . ?
C022 C02P 1.513(3) . ?
C023 H02A 0.9900 . ?
C023 H02B 0.9900 . ?
C024 H02C 0.9800 . ?
C024 H02D 0.9800 . ?
C024 H02E 0.9800 . ?
C025 H8AA 0.9900 . ?
C025 HI 0.9900 . ?
C026 H02F 0.9900 . ?
C026 H02G 0.9900 . ?
C026 C02R 1.534(3) . ?
C027 H027 0.9500 . ?
C027 C02H 1.390(3) . ?
C027 C032 1.383(3) . ?
C028 H9AA 0.9900 . ?
C028 HJ 0.9900 . ?
C028 C02Z 1.532(3) . ?
C029 H0BA 0.9800 . ?
C029 HK 0.9800 . ?
C029 HL 0.9800 . ?
C02A C037 1.507(3) . ?
C02B H02H 0.9800 . ?
C02B H02I 0.9800 . ?
C02B H02J 0.9800 . ?
C02C H02K 0.9800 . ?
C02C H02L 0.9800 . ?
C02C H02M 0.9800 . ?
C02D H1BA 0.9800 . ?
C02D HM 0.9800 . ?
C02D HN 0.9800 . ?
C02E H02N 0.9800 . ?
C02E H02O 0.9800 . ?
C02E H02P 0.9800 . ?
C02F H2BA 0.9800 . ?
C02F HO 0.9800 . ?
C02F HP 0.9800 . ?
C02G H3BA 0.9800 . ?
C02G HQ 0.9800 . ?
C02G HR 0.9800 . ?
C02H C02U 1.402(3) . ?
C02H C038 1.482(3) . ?
C02I H4BA 0.9800 . ?
C02I HS 0.9800 . ?
C02I HT 0.9800 . ?
C02J H02Q 0.9800 . ?
C02J H02R 0.9800 . ?
C02J H02S 0.9800 . ?
C02K H5BA 0.9800 . ?
C02K HU 0.9800 . ?
C02K HV 0.9800 . ?
C02L H6BA 0.9800 . ?
C02L HW 0.9800 . ?
C02L HX 0.9800 . ?
C02M H02T 0.9800 . ?
C02M H02U 0.9800 . ?
C02M H02V 0.9800 . ?
C02N H02W 0.9800 . ?
C02N H02X 0.9800 . ?
C02N H02Y 0.9800 . ?
C02O H02Z 0.9800 . ?
C02O HY 0.9800 . ?
C02O HZ 0.9800 . ?
C02P H7BA 0.9800 . ?
C02P H4CA 0.9800 . ?
C02P H5CA 0.9800 . ?
C02Q H8BA 0.9800 . ?
C02Q H6CA 0.9800 . ?
C02Q H7CA 0.9800 . ?
C02R H02 0.9800 . ?
C02R H8CA 0.9800 . ?
C02R H9CA 0.9800 . ?
C02S H0AA 0.9800 . ?
C02S H0DA 0.9800 . ?
C02S H1DA 0.9800 . ?
C02T H1AA 0.9800 . ?
C02T H2DA 0.9800 . ?
C02T H3DA 0.9800 . ?
C02U H3CA 0.9500 . ?
C02U C034 1.379(3) . ?
C02V H2AA 0.9800 . ?
C02V H4DA 0.9800 . ?
C02V H5DA 0.9800 . ?
C02W H9BA 0.9800 . ?
C02W H6DA 0.9800 . ?
C02W H7DA 0.9800 . ?
C02X H0CA 0.9800 . ?
C02X H8DA 0.9800 . ?
C02X H9DA 0.9800 . ?
C02Y H1CA 0.9800 . ?
C02Y H0EA 0.9800 . ?
C02Y H1EA 0.9800 . ?
C02Z H2CA 0.9800 . ?
C02Z H2EA 0.9800 . ?
C02Z H3EA 0.9800 . ?
C030 C033 1.362(3) . ?
C030 C03D 1.412(4) . ?
C030 C03E 1.481(3) . ?
C031 H03A 0.9800 . ?
C031 H03B 0.9800 . ?
C031 H03C 0.9800 . ?
C032 H032 0.9500 . ?
C032 C035 1.367(3) . ?
C033 H033 0.9500 . ?
C033 C03A 1.397(4) . ?
C034 H034 0.9500 . ?
C034 C035 1.366(3) . ?
C035 H035 0.9500 . ?
C036 H03J 0.9800 . ?
C036 H03K 0.9800 . ?
C036 H03L 0.9800 . ?
C037 H03D 0.9800 . ?
C037 H03E 0.9800 . ?
C037 H03F 0.9800 . ?
C038 H03M 0.9800 . ?
C038 H03N 0.9800 . ?
C038 H03O 0.9800 . ?
C039 H03G 0.9800 . ?
C039 H03H 0.9800 . ?
C039 H03I 0.9800 . ?
C03A H03P 0.9500 . ?
C03A C03C 1.334(4) . ?
C03B H03Q 0.9500 . ?
C03B C03C 1.342(4) . ?
C03B C03D 1.378(4) . ?
C03C H03R 0.9500 . ?
C03D H03S 0.9500 . ?
C03E H03T 0.9800 . ?
C03E H03U 0.9800 . ?
C03E H03V 0.9800 . ?
